data_1518332
loop_
_publ_author_name
'Zhang, Wen-Li'
'Huang, Zhi-Peng'
'Ma, Cheng-Jie'
'Zai, Yu-Xia'
'Yang, Qing'
'Niu, Yun-Yin'

_publ_section_title
;
 Novel bis(methylimidazolium) alkane bolaamphiphiles as templates for the
 construction of haloclusters supramolecules
;
_journal_name_full 'Inorganica Chimica Acta'
_journal_page_first 52
_journal_page_last 60
_journal_paper_doi 10.1016/j.ica.2014.09.032
_journal_volume 425
_journal_year 2015
_chemical_formula_sum 'C10 H16 Ag2 I4 N4'
_chemical_formula_weight 915.61
_chemical_name_systematic
; 
 ? 
;
_space_group_IT_number 2
_symmetry_cell_setting triclinic
_symmetry_space_group_name_Hall '-P 1'
_symmetry_space_group_name_H-M 'P -1'
_atom_sites_solution_hydrogens geom
_atom_sites_solution_primary direct
_atom_sites_solution_secondary difmap
_audit_creation_method SHELXL-97
_cell_angle_alpha 87.062(14)
_cell_angle_beta 85.931(14)
_cell_angle_gamma 69.444(14)
_cell_formula_units_Z 1
_cell_length_a 7.061(8)
_cell_length_b 7.702(9)
_cell_length_c 9.321(11)
_cell_measurement_temperature 293(2)
_cell_volume 473.3(10)
_computing_cell_refinement 'Bruker SMART'
_computing_data_collection 'Bruker SMART'
_computing_data_reduction 'Bruker SHELXTL'
_computing_molecular_graphics 'Bruker SHELXTL'
_computing_publication_material 'Bruker SHELXTL'
_computing_structure_refinement 'SHELXL-97 (Sheldrick, 1997)'
_computing_structure_solution 'SHELXS-97 (Sheldrick, 1990)'
_diffrn_ambient_temperature 293(2)
_diffrn_measured_fraction_theta_full 0.983
_diffrn_measured_fraction_theta_max 0.983
_diffrn_measurement_device_type 'CCD area detector'
_diffrn_measurement_method 'phi and omega scans'
_diffrn_radiation_monochromator graphite
_diffrn_radiation_source 'fine-focus sealed tube'
_diffrn_radiation_type MoK\a
_diffrn_radiation_wavelength 0.71073
_diffrn_reflns_av_R_equivalents 0.0233
_diffrn_reflns_av_sigmaI/netI 0.0403
_diffrn_reflns_limit_h_max 8
_diffrn_reflns_limit_h_min -7
_diffrn_reflns_limit_k_max 9
_diffrn_reflns_limit_k_min -9
_diffrn_reflns_limit_l_max 11
_diffrn_reflns_limit_l_min -11
_diffrn_reflns_number 2643
_diffrn_reflns_theta_full 25.01
_diffrn_reflns_theta_max 25.01
_diffrn_reflns_theta_min 2.19
_exptl_absorpt_coefficient_mu 8.588
_exptl_absorpt_correction_T_max 0.2785
_exptl_absorpt_correction_T_min 0.2657
_exptl_absorpt_correction_type multi-scan
_exptl_absorpt_process_details sadabs
_exptl_crystal_colour colorless
_exptl_crystal_density_diffrn 3.213
_exptl_crystal_density_method 'not measured'
_exptl_crystal_description block
_exptl_crystal_F_000 410
_exptl_crystal_size_max 0.21
_exptl_crystal_size_mid 0.20
_exptl_crystal_size_min 0.20
_refine_diff_density_max 2.976
_refine_diff_density_min -4.766
_refine_diff_density_rms 0.522
_refine_ls_extinction_method none
_refine_ls_goodness_of_fit_ref 1.094
_refine_ls_hydrogen_treatment constr
_refine_ls_matrix_type full
_refine_ls_number_parameters 92
_refine_ls_number_reflns 1640
_refine_ls_number_restraints 0
_refine_ls_restrained_S_all 1.094
_refine_ls_R_factor_all 0.0895
_refine_ls_R_factor_gt 0.0802
_refine_ls_shift/su_max 0.000
_refine_ls_shift/su_mean 0.000
_refine_ls_structure_factor_coef Fsqd
_refine_ls_weighting_details 'calc w=1/[\s^2^(Fo^2^)+(0.1515P)^2^+27.4534P] where P=(Fo^2^+2Fc^2^)/3'
_refine_ls_weighting_scheme calc
_refine_ls_wR_factor_gt 0.2563
_refine_ls_wR_factor_ref 0.2660
_reflns_number_gt 1397
_reflns_number_total 1640
_reflns_threshold_expression >2sigma(I)
_cod_data_source_file CIFs_1-5.cif
_cod_data_source_block 2
_cod_original_sg_symbol_H-M P-1
_cod_database_code 1518332

loop_
_symmetry_equiv_pos_as_xyz
'x, y, z'
'-x, -y, -z'

loop_
_atom_site_label
_atom_site_type_symbol
_atom_site_fract_x
_atom_site_fract_y
_atom_site_fract_z
_atom_site_U_iso_or_equiv
_atom_site_adp_type
_atom_site_occupancy
_atom_site_symmetry_multiplicity
_atom_site_calc_flag
_atom_site_refinement_flags
Ag1 Ag 0.7180(2) 0.5057(2) -0.00293(17) 0.0356(5) Uani 1 1 d .
I1 I 0.5474(2) 0.3385(2) 0.22397(15) 0.0369(5) Uani 1 1 d .
I2 I 0.9105(3) 0.7084(3) 0.1224(2) 0.0622(7) Uani 1 1 d .
N1 N 0.069(2) 0.258(2) 0.4348(17) 0.024(3) Uani 1 1 d .
N2 N 0.227(2) 0.034(2) 0.2900(18) 0.024(3) Uani 1 1 d .
C1 C 0.305(3) -0.067(3) 0.159(2) 0.037(5) Uani 1 1 d .
H1A H 0.2471 0.0103 0.0776 0.056 Uiso 1 1 calc R
H1B H 0.2698 -0.1768 0.1617 0.056 Uiso 1 1 calc R
H1C H 0.4498 -0.1014 0.1500 0.056 Uiso 1 1 calc R
C2 C 0.101(3) 0.209(2) 0.2971(18) 0.021(4) Uani 1 1 d .
H2 H 0.0444 0.2850 0.2190 0.026 Uiso 1 1 calc R
C3 C 0.280(3) -0.031(3) 0.427(2) 0.033(4) Uani 1 1 d .
H3 H 0.3650 -0.1490 0.4537 0.039 Uiso 1 1 calc R
C4 C 0.182(3) 0.113(3) 0.519(2) 0.039(5) Uani 1 1 d .
H4 H 0.1913 0.1111 0.6179 0.047 Uiso 1 1 calc R
C5 C -0.065(3) 0.441(3) 0.489(2) 0.026(4) Uani 1 1 d .
H5A H -0.1339 0.4241 0.5794 0.032 Uiso 1 1 calc R
H5B H -0.1657 0.5025 0.4203 0.032 Uiso 1 1 calc R

loop_
_atom_site_aniso_label
_atom_site_aniso_U_11
_atom_site_aniso_U_22
_atom_site_aniso_U_33
_atom_site_aniso_U_23
_atom_site_aniso_U_13
_atom_site_aniso_U_12
Ag1 0.0300(9) 0.0456(10) 0.0331(9) 0.0010(7) -0.0044(6) -0.0151(7)
I1 0.0311(8) 0.0519(9) 0.0316(8) 0.0132(6) -0.0083(6) -0.0198(7)
I2 0.0592(12) 0.0700(13) 0.0561(12) -0.0120(9) -0.0038(9) -0.0195(10)
N1 0.018(7) 0.024(8) 0.029(8) -0.005(6) -0.001(6) -0.006(6)
N2 0.017(7) 0.023(8) 0.033(9) -0.009(7) -0.005(6) -0.006(6)
C1 0.038(12) 0.036(11) 0.035(12) -0.017(9) 0.006(9) -0.010(10)
C2 0.025(9) 0.027(9) 0.014(8) 0.004(7) -0.005(7) -0.011(8)
C3 0.037(11) 0.026(10) 0.033(11) 0.005(8) 0.001(9) -0.010(9)
C4 0.039(12) 0.042(12) 0.031(11) 0.005(10) -0.010(9) -0.005(10)
C5 0.019(9) 0.025(9) 0.035(11) -0.011(8) 0.001(8) -0.007(8)

loop_
_atom_type_symbol
_atom_type_description
_atom_type_scat_dispersion_real
_atom_type_scat_dispersion_imag
_atom_type_scat_source
C C 0.0033 0.0016 'International Tables Vol C Tables 4.2.6.8 and 6.1.1.4'
H H 0.0000 0.0000 'International Tables Vol C Tables 4.2.6.8 and 6.1.1.4'
Ag Ag -0.8971 1.1015 'International Tables Vol C Tables 4.2.6.8 and 6.1.1.4'
I I -0.4742 1.8119 'International Tables Vol C Tables 4.2.6.8 and 6.1.1.4'
N N 0.0061 0.0033 'International Tables Vol C Tables 4.2.6.8 and 6.1.1.4'

loop_
_geom_angle_atom_site_label_1
_geom_angle_atom_site_label_2
_geom_angle_atom_site_label_3
_geom_angle
_geom_angle_site_symmetry_1
_geom_angle_site_symmetry_3
I2 Ag1 I2 88.01(11) . 2_765
I2 Ag1 I1 120.99(10) . 2_665
I2 Ag1 I1 109.16(11) 2_765 2_665
I2 Ag1 I1 106.84(11) . .
I2 Ag1 I1 116.63(10) 2_765 .
I1 Ag1 I1 113.23(10) 2_665 .
I2 Ag1 Ag1 136.92(10) . 2_665
I2 Ag1 Ag1 134.91(12) 2_765 2_665
I1 Ag1 Ag1 56.94(7) 2_665 2_665
I1 Ag1 Ag1 56.30(7) . 2_665
Ag1 I1 Ag1 66.77(10) 2_665 .
Ag1 I2 Ag1 91.99(11) . 2_765
C2 N1 C4 109.0(16) . .
C2 N1 C5 126.0(16) . .
C4 N1 C5 125.0(17) . .
C2 N2 C3 108.3(15) . .
C2 N2 C1 125.4(17) . .
C3 N2 C1 126.2(17) . .
N2 C1 H1A 109.5 . .
N2 C1 H1B 109.5 . .
H1A C1 H1B 109.5 . .
N2 C1 H1C 109.5 . .
H1A C1 H1C 109.5 . .
H1B C1 H1C 109.5 . .
N2 C2 N1 108.9(16) . .
N2 C2 H2 125.5 . .
N1 C2 H2 125.5 . .
N2 C3 C4 107.3(18) . .
N2 C3 H3 126.4 . .
C4 C3 H3 126.4 . .
N1 C4 C3 106.5(19) . .
N1 C4 H4 126.8 . .
C3 C4 H4 126.8 . .
N1 C5 C5 108.9(18) . 2_566
N1 C5 H5A 109.9 . .
C5 C5 H5A 109.9 2_566 .
N1 C5 H5B 109.9 . .
C5 C5 H5B 109.9 2_566 .
H5A C5 H5B 108.3 . .

loop_
_geom_bond_atom_site_label_1
_geom_bond_atom_site_label_2
_geom_bond_distance
_geom_bond_site_symmetry_2
Ag1 I2 2.748(3) .
Ag1 I2 2.752(3) 2_765
Ag1 I1 2.813(3) 2_665
Ag1 I1 2.834(3) .
Ag1 Ag1 3.107(5) 2_665
I1 Ag1 2.813(3) 2_665
I2 Ag1 2.752(3) 2_765
N1 C2 1.34(2) .
N1 C4 1.37(3) .
N1 C5 1.48(2) .
N2 C2 1.34(2) .
N2 C3 1.38(3) .
N2 C1 1.45(3) .
C1 H1A 0.9600 .
C1 H1B 0.9600 .
C1 H1C 0.9600 .
C2 H2 0.9300 .
C3 C4 1.38(3) .
C3 H3 0.9300 .
C4 H4 0.9300 .
C5 C5 1.53(4) 2_566
C5 H5A 0.9700 .
C5 H5B 0.9700 .

loop_
_geom_torsion_atom_site_label_1
_geom_torsion_atom_site_label_2
_geom_torsion_atom_site_label_3
_geom_torsion_atom_site_label_4
_geom_torsion
_geom_torsion_site_symmetry_1
_geom_torsion_site_symmetry_4
I2 Ag1 I1 Ag1 135.68(11) . 2_665
I2 Ag1 I1 Ag1 -127.94(12) 2_765 2_665
I1 Ag1 I1 Ag1 0.0 2_665 2_665
I2 Ag1 I2 Ag1 0.0 2_765 2_765
I1 Ag1 I2 Ag1 -111.24(11) 2_665 2_765
I1 Ag1 I2 Ag1 117.26(10) . 2_765
Ag1 Ag1 I2 Ag1 175.59(16) 2_665 2_765
C3 N2 C2 N1 -1(2) . .
C1 N2 C2 N1 -177.2(17) . .
C4 N1 C2 N2 2(2) . .
C5 N1 C2 N2 -179.0(16) . .
C2 N2 C3 C4 -1(2) . .
C1 N2 C3 C4 175.9(19) . .
C2 N1 C4 C3 -2(2) . .
C5 N1 C4 C3 178.7(17) . .
N2 C3 C4 N1 2(2) . .
C2 N1 C5 C5 -98(2) . 2_566
C4 N1 C5 C5 81(3) . 2_566
